data_7720692
loop_
_publ_author_name
'Bairagi, Subhash'
'Chatterjee, Debipada'
'Patel, Deepak Kumar'
'Acharya, Swetashree'
'Ghosh, Sundargopal'

_publ_section_title
;
 A 14-vertex bud-shaped [(Cp*Ti)<sub>2</sub>B<sub>12</sub>H<sub>18</sub>]
 cluster.
;
_journal_issue 14
_journal_name_full 'Dalton transactions (Cambridge, England : 2003)'
_journal_page_first 5437
_journal_page_last 5442
_journal_paper_doi 10.1039/d5dt03098f
_journal_volume 55
_journal_year 2026
_chemical_formula_moiety '(C20 H46 B15 S Ti2) + (C6 H14) + 0.5(C H2 Cl2)'
_chemical_formula_sum 'C26.5 H51 B15 Cl S Ti2'
_chemical_formula_weight 695.13
_space_group_crystal_system orthorhombic
_space_group_IT_number 33
_space_group_name_Hall 'P 2c -2n'
_space_group_name_H-M_alt 'P n a 21'
_atom_sites_solution_hydrogens mixed
_audit_creation_method SHELXL-2019/3
_audit_update_record
;
2026-02-05 deposited with the CCDC.	2026-03-12 downloaded from the CCDC.
;
_cell_angle_alpha 90
_cell_angle_beta 90
_cell_angle_gamma 90
_cell_formula_units_Z 4
_cell_length_a 28.441(3)
_cell_length_b 9.5780(9)
_cell_length_c 14.6840(13)
_cell_measurement_reflns_used 6484
_cell_measurement_temperature 298(2)
_cell_measurement_theta_max 20.1
_cell_measurement_theta_min 2.8
_cell_volume 4000.0(7)
_computing_cell_refinement 'APEX3/SAINT (Bruker, 2016)'
_computing_data_collection 'APEX3 (Bruker, 2016)'
_computing_data_reduction 'SAINT/XPREP (Bruker, 2016)'
_computing_molecular_graphics 'ORTEP3 (Farrugia, 1997) and Mercury (Bruno et al., 2002)'
_computing_publication_material 'SHELXL-2019/2 (Sheldrick, 2019)'
_computing_structure_refinement 'SHELXL-2019/2 (Sheldrick, 2019)'
_computing_structure_solution 'SHELXT-2018/2 (Sheldrick, 2018)'
_diffrn_ambient_temperature 298(2)
_diffrn_measured_fraction_theta_full 0.997
_diffrn_measured_fraction_theta_max 0.997
_diffrn_measurement_device_type 'Bruker Axs Kappa Apex3 CMOS Diffractometer'
_diffrn_measurement_method '\w scans'
_diffrn_radiation_type MoK\a
_diffrn_radiation_wavelength 0.71073
_diffrn_reflns_av_R_equivalents 0.1082
_diffrn_reflns_av_unetI/netI 0.0811
_diffrn_reflns_Laue_measured_fraction_full 0.997
_diffrn_reflns_Laue_measured_fraction_max 0.997
_diffrn_reflns_limit_h_max 31
_diffrn_reflns_limit_h_min -31
_diffrn_reflns_limit_k_max 10
_diffrn_reflns_limit_k_min -10
_diffrn_reflns_limit_l_max 16
_diffrn_reflns_limit_l_min -16
_diffrn_reflns_number 27503
_diffrn_reflns_point_group_measured_fraction_full 0.998
_diffrn_reflns_point_group_measured_fraction_max 0.998
_diffrn_reflns_theta_full 22.998
_diffrn_reflns_theta_max 22.998
_diffrn_reflns_theta_min 2.638
_diffrn_source 'Sealed tube'
_exptl_absorpt_coefficient_mu 0.537
_exptl_absorpt_correction_T_max 0.78
_exptl_absorpt_correction_T_min 0.63
_exptl_absorpt_correction_type multi-scan
_exptl_absorpt_process_details 'SADABS (Bruker, 2016)'
_exptl_crystal_colour brown
_exptl_crystal_density_diffrn 1.154
_exptl_crystal_description block
_exptl_crystal_F_000 1448
_exptl_crystal_size_max 0.397
_exptl_crystal_size_mid 0.212
_exptl_crystal_size_min 0.040
_platon_squeeze_details
;
The solvents used for crystallisation were hexane and DCM. 
The difference Fourier Map after the refinement of the main molecule 
showed a lot of peaks above 1 electrons per angstrom^3. 
However, the peaks could not be modelled to meaningful solvent 
molecules. Hence, it was decided to squeeze the data using the 
program PLATON. The squeeze results show removal of 71 electrons 
per asymmetric unit. This amounts to the number of electrons 
of 1 hexane +1/2 DCM. The squeezed solvent content is added 
to the formula unit.
;
_refine_diff_density_max 0.628
_refine_diff_density_min -0.738
_refine_diff_density_rms 0.091
_refine_ls_abs_structure_details
;
 Refined as an inversion twin.
;
_refine_ls_abs_structure_Flack 0.59(16)
_refine_ls_extinction_method none
_refine_ls_goodness_of_fit_ref 1.059
_refine_ls_hydrogen_treatment mixed
_refine_ls_matrix_type full
_refine_ls_number_parameters 386
_refine_ls_number_reflns 5561
_refine_ls_number_restraints 955
_refine_ls_restrained_S_all 1.032
_refine_ls_R_factor_all 0.1332
_refine_ls_R_factor_gt 0.1096
_refine_ls_shift/su_max 0.003
_refine_ls_shift/su_mean 0.000
_refine_ls_structure_factor_coef Fsqd
_refine_ls_weighting_details 'w=1/[\s^2^(Fo^2^)+(0.1012P)^2^+22.9945P] where P=(Fo^2^+2Fc^2^)/3'
_refine_ls_weighting_scheme calc
_refine_ls_wR_factor_gt 0.2544
_refine_ls_wR_factor_ref 0.2713
_reflns_Friedel_coverage 0.912
_reflns_Friedel_fraction_full 0.998
_reflns_Friedel_fraction_max 0.998
_reflns_number_gt 4285
_reflns_number_total 5561
_reflns_threshold_expression 'I > 2\s(I)'
_cod_data_source_file d5dt03098f2.cif
_cod_data_source_block TIB84
_cod_depositor_comments 'Adding full bibliography for 7720692--7720694.cif.'
_cod_original_cell_volume 4000.0(6)
_cod_original_formula_sum 'C26.50 H51 B15 Cl S Ti2'
_cod_database_code 7720692
_shelx_shelxl_version_number 2019/3
_shelx_space_group_comment
;
The symmetry employed for this shelxl refinement is uniquely defined
by the following loop, which should always be used as a source of
symmetry information in preference to the above space-group names.
They are only intended as comments.
;
_shelx_estimated_absorpt_t_min 0.815
_shelx_estimated_absorpt_t_max 0.979
_platon_squeeze_void_probe_radius 1.20

loop_
_space_group_symop_operation_xyz
'x, y, z'
'-x, -y, z+1/2'
'x+1/2, -y+1/2, z'
'-x+1/2, y+1/2, z+1/2'

loop_
_atom_site_label
_atom_site_type_symbol
_atom_site_fract_x
_atom_site_fract_y
_atom_site_fract_z
_atom_site_U_iso_or_equiv
_atom_site_adp_type
_atom_site_occupancy
_atom_site_site_symmetry_order
_atom_site_calc_flag
_atom_site_refinement_flags_posn
_atom_site_refinement_flags_adp
_atom_site_refinement_flags_occupancy
_atom_site_disorder_assembly
_atom_site_disorder_group
Ti1 Ti 0.65171(13) 0.7624(5) 1.00075(19) 0.0721(14) Uani 1 1 d . U . . .
Ti2 Ti 0.65032(11) 0.7429(3) 1.22175(19) 0.0543(11) Uani 1 1 d . U . . .
C1 C 0.6575(5) 0.7996(19) 0.8369(14) 0.058(4) Uani 1 1 d D U . . .
C2 C 0.6304(8) 0.680(2) 0.8526(17) 0.095(6) Uani 1 1 d D U . . .
C3 C 0.5889(7) 0.722(2) 0.8930(18) 0.087(6) Uani 1 1 d D U . . .
C4 C 0.5907(6) 0.868(2) 0.9062(15) 0.078(5) Uani 1 1 d D U . . .
C5 C 0.6333(7) 0.9144(19) 0.8762(16) 0.085(5) Uani 1 1 d D U . . .
C6 C 0.7063(6) 0.789(3) 0.7901(16) 0.076(6) Uani 1 1 d D U . . .
H6A H 0.729754 0.766623 0.834866 0.114 Uiso 1 1 calc R U . . .
H6B H 0.713843 0.876178 0.761779 0.114 Uiso 1 1 calc R U . . .
H6C H 0.705466 0.716519 0.744773 0.114 Uiso 1 1 calc R U . . .
C7 C 0.6389(10) 0.529(3) 0.831(2) 0.118(9) Uani 1 1 d D U . . .
H7A H 0.636036 0.474157 0.885786 0.177 Uiso 1 1 calc R U . . .
H7B H 0.669999 0.517503 0.806596 0.177 Uiso 1 1 calc R U . . .
H7C H 0.616218 0.497211 0.787305 0.177 Uiso 1 1 calc R U . . .
C8 C 0.5429(9) 0.645(3) 0.908(3) 0.131(10) Uani 1 1 d D U . . .
H8A H 0.519316 0.683264 0.868111 0.196 Uiso 1 1 calc R U . . .
H8B H 0.533148 0.656402 0.969959 0.196 Uiso 1 1 calc R U . . .
H8C H 0.547124 0.547960 0.894714 0.196 Uiso 1 1 calc R U . . .
C9 C 0.5528(7) 0.972(3) 0.9403(19) 0.102(8) Uani 1 1 d D U . . .
H9A H 0.565187 1.025345 0.989973 0.153 Uiso 1 1 calc R U . . .
H9B H 0.525711 0.920429 0.960499 0.153 Uiso 1 1 calc R U . . .
H9C H 0.543968 1.033045 0.891567 0.153 Uiso 1 1 calc R U . . .
C10 C 0.6559(7) 1.060(2) 0.867(2) 0.108(8) Uani 1 1 d D U . . .
H10A H 0.634751 1.120899 0.835054 0.161 Uiso 1 1 calc R U . . .
H10B H 0.684723 1.051914 0.832880 0.161 Uiso 1 1 calc R U . . .
H10C H 0.662444 1.096876 0.926023 0.161 Uiso 1 1 calc R U . . .
C11 C 0.6316(5) 0.6663(15) 1.3744(10) 0.039(3) Uani 1 1 d D U . . .
C12 C 0.6643(5) 0.7701(18) 1.3842(12) 0.060(5) Uani 1 1 d D U . . .
C13 C 0.6437(5) 0.8975(17) 1.3506(13) 0.062(4) Uani 1 1 d D U . . .
C14 C 0.5981(5) 0.8597(18) 1.3181(13) 0.058(4) Uani 1 1 d D U . . .
C15 C 0.5898(5) 0.7204(19) 1.3339(14) 0.058(4) Uani 1 1 d D U . . .
C16 C 0.6434(10) 0.527(3) 1.417(2) 0.120(9) Uani 1 1 d D U . . .
H16A H 0.673996 0.497983 1.397748 0.181 Uiso 1 1 calc R U . . .
H16B H 0.620447 0.459259 1.399367 0.181 Uiso 1 1 calc R U . . .
H16C H 0.643131 0.536745 1.482511 0.181 Uiso 1 1 calc R U . . .
C17 C 0.7100(10) 0.783(4) 1.440(2) 0.140(11) Uani 1 1 d D U . . .
H17A H 0.702464 0.800666 1.502426 0.211 Uiso 1 1 calc R U . . .
H17B H 0.728395 0.859425 1.416366 0.211 Uiso 1 1 calc R U . . .
H17C H 0.727668 0.698263 1.434949 0.211 Uiso 1 1 calc R U . . .
C18 C 0.6583(12) 1.052(2) 1.353(3) 0.136(10) Uani 1 1 d D U . . .
H18A H 0.639731 1.100222 1.398110 0.204 Uiso 1 1 calc R U . . .
H18B H 0.653228 1.093509 1.294692 0.204 Uiso 1 1 calc R U . . .
H18C H 0.690944 1.058984 1.369217 0.204 Uiso 1 1 calc DR U . . .
C19 C 0.5607(7) 0.964(2) 1.2879(18) 0.089(7) Uani 1 1 d D U . . .
H19A H 0.552752 0.946478 1.225340 0.133 Uiso 1 1 calc R U . . .
H19B H 0.572693 1.056762 1.294125 0.133 Uiso 1 1 calc R U . . .
H19C H 0.533226 0.952832 1.325091 0.133 Uiso 1 1 calc R U . . .
C20 C 0.5457(9) 0.634(4) 1.324(3) 0.132(11) Uani 1 1 d D U . . .
H20A H 0.519168 0.686996 1.345004 0.197 Uiso 1 1 calc R U . . .
H20B H 0.548593 0.550376 1.359442 0.197 Uiso 1 1 calc R U . . .
H20C H 0.541276 0.610084 1.261054 0.197 Uiso 1 1 calc R U . . .
B1 B 0.7264(7) 0.683(2) 1.0235(15) 0.051(4) Uani 1 1 d . U . . .
H1 H 0.725601 0.613970 0.963720 0.061 Uiso 1 1 calc R U . . .
B2 B 0.7277(7) 0.865(2) 1.0122(15) 0.052(4) Uani 1 1 d . U . . .
H2 H 0.720283 0.954580 0.967804 0.062 Uiso 1 1 calc R U . . .
B3 B 0.7782(8) 0.785(2) 1.0525(17) 0.052(4) Uani 1 1 d . U . . .
H3 H 0.810494 0.798050 1.012277 0.062 Uiso 1 1 calc R U . . .
B4 B 0.7595(5) 0.9190(18) 1.1164(19) 0.053(3) Uani 1 1 d D U . . .
B5 B 0.7786(8) 0.7589(19) 1.1730(16) 0.049(4) Uani 1 1 d D U . . .
H5 H 0.812497 0.744362 1.207873 0.058 Uiso 1 1 calc R U . . .
B6 B 0.7340(7) 0.8597(19) 1.2289(15) 0.053(4) Uani 1 1 d D U . . .
H6 H 0.732309 0.946939 1.277567 0.063 Uiso 1 1 calc DR U . . .
B7 B 0.7286(8) 0.679(2) 1.2234(19) 0.062(4) Uani 1 1 d D U . . .
H7 H 0.730000 0.623967 1.289167 0.075 Uiso 1 1 calc R U . . .
B8 B 0.7608(6) 0.6220(19) 1.110(2) 0.058(3) Uani 1 1 d D U . . .
B9 B 0.6694(10) 0.286(3) 1.1579(19) 0.082(5) Uani 1 1 d D U . . .
B10 B 0.6178(10) 0.344(3) 1.220(2) 0.087(5) Uani 1 1 d D U . . .
H10 H 0.593440 0.279587 1.241360 0.104 Uiso 1 1 calc R U . . .
B11 B 0.6035(7) 0.525(2) 1.1709(16) 0.062(4) Uani 1 1 d D U . . .
B12 B 0.6409(7) 0.558(2) 1.0878(16) 0.062(4) Uani 1 1 d . U . . .
B13 B 0.6855(8) 0.427(2) 1.0759(18) 0.071(4) Uani 1 1 d D U . . .
B14 B 0.6274(7) 0.382(2) 1.098(2) 0.071(5) Uani 1 1 d . U . . .
H14 H 0.606873 0.325810 1.046130 0.085 Uiso 1 1 calc R U . . .
B15 B 0.6996(6) 0.623(2) 1.125(2) 0.064(4) Uani 1 1 d . U . . .
S1 S 0.61862(11) 0.8887(3) 1.1126(4) 0.0445(9) Uani 1 1 d D U . . .
H4 H 0.775(4) 1.029(5) 1.109(13) 0.050(12) Uiso 1 1 d D U . . .
H8 H 0.783(4) 0.531(10) 1.084(9) 0.067(8) Uiso 1 1 d D U . . .
H9 H 0.690(5) 0.183(9) 1.163(10) 0.075(11) Uiso 1 1 d D U . . .
H13 H 0.689(6) 0.365(15) 1.008(6) 0.069(9) Uiso 1 1 d D U . . .
H1S H 0.617(4) 1.000(5) 1.140(8) 0.041(16) Uiso 1 1 d D U . . .
H110 H 0.591(3) 0.432(8) 1.215(9) 0.077(13) Uiso 1 1 d D U . . .
H1A H 0.656(2) 0.305(17) 1.232(3) 0.087(13) Uiso 1 1 d D U . . .
H139 H 0.694(4) 0.382(10) 1.147(5) 0.079(13) Uiso 1 1 d D U . . .

loop_
_atom_site_aniso_label
_atom_site_aniso_U_11
_atom_site_aniso_U_22
_atom_site_aniso_U_33
_atom_site_aniso_U_23
_atom_site_aniso_U_13
_atom_site_aniso_U_12
Ti1 0.043(2) 0.131(4) 0.042(2) 0.027(2) -0.0072(19) 0.008(2)
Ti2 0.0362(18) 0.0520(17) 0.075(3) 0.0462(18) 0.008(2) 0.0198(15)
C1 0.038(8) 0.067(9) 0.067(9) 0.006(8) 0.009(8) 0.005(8)
C2 0.073(10) 0.126(12) 0.086(11) 0.015(10) 0.007(10) -0.014(10)
C3 0.073(10) 0.110(11) 0.078(11) 0.000(10) 0.004(9) 0.001(10)
C4 0.057(9) 0.106(11) 0.071(10) 0.023(9) -0.009(9) 0.024(9)
C5 0.078(10) 0.101(11) 0.076(10) 0.026(9) -0.012(9) -0.005(10)
C6 0.027(9) 0.124(16) 0.077(13) 0.053(12) 0.007(9) -0.002(10)
C7 0.091(16) 0.15(2) 0.110(18) -0.019(17) -0.015(15) 0.005(17)
C8 0.082(16) 0.14(2) 0.17(2) 0.041(19) -0.027(17) -0.035(16)
C9 0.037(10) 0.142(18) 0.128(18) 0.071(15) -0.013(12) 0.022(12)
C10 0.045(11) 0.090(15) 0.19(2) 0.051(16) -0.032(14) 0.009(11)
C11 0.007(6) 0.071(8) 0.038(7) 0.005(7) 0.006(6) 0.005(6)
C12 0.028(7) 0.096(10) 0.055(9) -0.017(8) 0.011(7) 0.019(8)
C13 0.020(7) 0.097(9) 0.068(9) -0.020(8) 0.015(7) 0.006(7)
C14 0.024(7) 0.092(10) 0.057(9) -0.026(8) 0.010(7) 0.010(8)
C15 0.013(6) 0.101(10) 0.058(8) -0.015(8) 0.006(7) -0.004(8)
C16 0.099(17) 0.15(2) 0.113(17) 0.090(16) -0.020(15) -0.016(16)
C17 0.14(2) 0.18(2) 0.11(2) 0.004(18) -0.048(18) 0.011(19)
C18 0.14(2) 0.110(11) 0.16(2) -0.031(16) -0.024(19) -0.019(13)
C19 0.048(11) 0.102(15) 0.116(16) 0.000(13) 0.002(11) 0.051(11)
C20 0.068(14) 0.16(2) 0.17(2) -0.021(19) -0.029(16) -0.024(16)
B1 0.040(7) 0.044(7) 0.070(8) 0.005(7) -0.013(7) 0.005(6)
B2 0.042(8) 0.055(8) 0.059(8) 0.008(7) -0.007(7) -0.001(7)
B3 0.037(7) 0.049(8) 0.069(8) 0.005(7) -0.002(8) -0.005(7)
B4 0.046(6) 0.048(7) 0.065(7) 0.011(7) -0.005(8) -0.012(6)
B5 0.039(7) 0.043(7) 0.064(8) 0.017(7) -0.006(7) -0.002(7)
B6 0.040(7) 0.047(7) 0.072(8) 0.005(8) -0.001(7) -0.005(7)
B7 0.049(7) 0.058(7) 0.080(8) 0.008(8) 0.002(8) 0.006(7)
B8 0.048(6) 0.053(6) 0.074(7) 0.005(7) 0.001(7) 0.002(6)
B9 0.077(8) 0.071(8) 0.097(8) 0.002(7) 0.011(7) -0.004(7)
B10 0.074(9) 0.077(9) 0.109(10) 0.002(9) 0.004(9) -0.012(8)
B11 0.050(8) 0.051(8) 0.085(9) 0.007(8) 0.022(7) -0.026(7)
B12 0.049(7) 0.050(7) 0.089(9) -0.010(7) 0.021(7) 0.010(7)
B13 0.069(7) 0.060(7) 0.085(8) 0.000(7) 0.000(7) -0.005(7)
B14 0.065(8) 0.052(8) 0.095(10) 0.008(8) 0.005(9) -0.016(7)
B15 0.050(6) 0.054(7) 0.089(8) 0.003(7) -0.006(7) 0.000(6)
S1 0.0392(17) 0.0325(17) 0.062(2) 0.016(2) -0.002(3) 0.0047(15)

loop_
_atom_type_symbol
_atom_type_description
_atom_type_scat_dispersion_real
_atom_type_scat_dispersion_imag
_atom_type_scat_source
C C 0.0033 0.0016 'International Tables Vol C Tables 4.2.6.8 and 6.1.1.4'
H H 0.0000 0.0000 'International Tables Vol C Tables 4.2.6.8 and 6.1.1.4'
Ti Ti 0.2776 0.4457 'International Tables Vol C Tables 4.2.6.8 and 6.1.1.4'
B B 0.0013 0.0007 'International Tables Vol C Tables 4.2.6.8 and 6.1.1.4'
S S 0.1246 0.1234 'International Tables Vol C Tables 4.2.6.8 and 6.1.1.4'
Cl Cl 0.1484 0.1585 'International Tables Vol C Tables 4.2.6.8 and 6.1.1.4'

loop_
_geom_angle_atom_site_label_1
_geom_angle_atom_site_label_2
_geom_angle_atom_site_label_3
_geom_angle
_geom_angle_site_symmetry_1
_geom_angle_site_symmetry_3
_geom_angle_publ_flag
S1 Ti1 B1 117.5(6) . . ?
S1 Ti1 B12 89.8(5) . . ?
B1 Ti1 B12 76.5(7) . . ?
S1 Ti1 B2 96.1(6) . . ?
B1 Ti1 B2 44.0(7) . . ?
B12 Ti1 B2 115.0(7) . . ?
S1 Ti1 C2 137.5(6) . . ?
B1 Ti1 C2 105.0(8) . . ?
B12 Ti1 C2 100.6(7) . . ?
B2 Ti1 C2 115.5(8) . . ?
S1 Ti1 C5 98.0(5) . . ?
B1 Ti1 C5 121.1(7) . . ?
B12 Ti1 C5 152.8(7) . . ?
B2 Ti1 C5 90.1(7) . . ?
C2 Ti1 C5 56.8(6) . . ?
S1 Ti1 C3 104.8(6) . . ?
B1 Ti1 C3 136.9(8) . . ?
B12 Ti1 C3 97.2(8) . . ?
B2 Ti1 C3 141.6(7) . . ?
C2 Ti1 C3 33.4(6) . . ?
C5 Ti1 C3 55.7(6) . . ?
S1 Ti1 C1 132.1(5) . . ?
B1 Ti1 C1 97.5(7) . . ?
B12 Ti1 C1 131.7(7) . . ?
B2 Ti1 C1 87.1(7) . . ?
C2 Ti1 C1 33.7(5) . . ?
C5 Ti1 C1 34.1(5) . . ?
C3 Ti1 C1 55.1(6) . . ?
S1 Ti1 C4 83.9(5) . . ?
B1 Ti1 C4 152.0(7) . . ?
B12 Ti1 C4 124.1(7) . . ?
B2 Ti1 C4 120.9(8) . . ?
C2 Ti1 C4 56.0(6) . . ?
C5 Ti1 C4 32.7(5) . . ?
C3 Ti1 C4 33.9(5) . . ?
C1 Ti1 C4 55.0(5) . . ?
S1 Ti1 B15 88.9(6) . . ?
B1 Ti1 B15 41.5(7) . . ?
B12 Ti1 B15 43.4(6) . . ?
B2 Ti1 B15 72.0(7) . . ?
C2 Ti1 B15 126.3(8) . . ?
C5 Ti1 B15 161.5(7) . . ?
C3 Ti1 B15 138.8(7) . . ?
C1 Ti1 B15 136.3(7) . . ?
C4 Ti1 B15 165.8(7) . . ?
S1 Ti1 Ti2 45.26(14) . . ?
B1 Ti1 Ti2 81.2(6) . . ?
B12 Ti1 Ti2 53.8(5) . . ?
B2 Ti1 Ti2 87.9(6) . . ?
C2 Ti1 Ti2 152.3(5) . . ?
C5 Ti1 Ti2 142.6(5) . . ?
C3 Ti1 Ti2 129.4(5) . . ?
C1 Ti1 Ti2 174.0(5) . . ?
C4 Ti1 Ti2 125.6(5) . . ?
B15 Ti1 Ti2 44.4(5) . . ?
B15 Ti2 B7 44.5(8) . . ?
B15 Ti2 S1 96.4(7) . . ?
B7 Ti2 S1 123.0(7) . . ?
B15 Ti2 C14 178.0(6) . . ?
B7 Ti2 C14 137.2(8) . . ?
S1 Ti2 C14 83.3(4) . . ?
B15 Ti2 C15 144.9(7) . . ?
B7 Ti2 C15 131.5(8) . . ?
S1 Ti2 C15 104.6(5) . . ?
C14 Ti2 C15 33.8(5) . . ?
B15 Ti2 C13 146.9(6) . . ?
B7 Ti2 C13 103.3(7) . . ?
S1 Ti2 C13 98.2(4) . . ?
C14 Ti2 C13 35.0(5) . . ?
C15 Ti2 C13 57.2(5) . . ?
B15 Ti2 C11 123.6(7) . . ?
B7 Ti2 C11 97.0(7) . . ?
S1 Ti2 C11 137.8(4) . . ?
C14 Ti2 C11 56.2(5) . . ?
C15 Ti2 C11 34.5(5) . . ?
C13 Ti2 C11 56.1(5) . . ?
B15 Ti2 C12 123.9(7) . . ?
B7 Ti2 C12 82.0(8) . . ?
S1 Ti2 C12 132.8(4) . . ?
C14 Ti2 C12 57.2(5) . . ?
C15 Ti2 C12 56.8(5) . . ?
C13 Ti2 C12 34.6(5) . . ?
C11 Ti2 C12 32.8(5) . . ?
B15 Ti2 B11 74.5(7) . . ?
B7 Ti2 B11 106.5(7) . . ?
S1 Ti2 B11 95.0(5) . . ?
C14 Ti2 B11 103.5(6) . . ?
C15 Ti2 B11 75.8(6) . . ?
C13 Ti2 B11 133.0(6) . . ?
C11 Ti2 B11 84.8(6) . . ?
C12 Ti2 B11 117.0(7) . . ?
B15 Ti2 B6 71.7(6) . . ?
B7 Ti2 B6 40.6(6) . . ?
S1 Ti2 B6 97.1(5) . . ?
C14 Ti2 B6 110.3(6) . . ?
C15 Ti2 B6 131.4(6) . . ?
C13 Ti2 B6 77.2(6) . . ?
C11 Ti2 B6 106.9(6) . . ?
C12 Ti2 B6 76.5(6) . . ?
B11 Ti2 B6 145.1(6) . . ?
B15 Ti2 B12 43.4(6) . . ?
B7 Ti2 B12 85.8(7) . . ?
S1 Ti2 B12 81.4(5) . . ?
C14 Ti2 B12 134.6(6) . . ?
C15 Ti2 B12 112.1(6) . . ?
C13 Ti2 B12 169.0(6) . . ?
C11 Ti2 B12 117.4(6) . . ?
C12 Ti2 B12 144.3(6) . . ?
B11 Ti2 B12 36.6(6) . . ?
B6 Ti2 B12 113.8(6) . . ?
B15 Ti2 Ti1 53.6(6) . . ?
B7 Ti2 Ti1 90.8(7) . . ?
S1 Ti2 Ti1 43.71(17) . . ?
C14 Ti2 Ti1 125.8(4) . . ?
C15 Ti2 Ti1 134.5(4) . . ?
C13 Ti2 Ti1 138.5(4) . . ?
C11 Ti2 Ti1 161.0(4) . . ?
C12 Ti2 Ti1 166.1(4) . . ?
B11 Ti2 Ti1 76.4(5) . . ?
B6 Ti2 Ti1 90.3(5) . . ?
B12 Ti2 Ti1 45.7(5) . . ?
C2 C1 C5 107.6(13) . . ?
C2 C1 C6 120.5(18) . . ?
C5 C1 C6 131.7(18) . . ?
C2 C1 Ti1 71.4(13) . . ?
C5 C1 Ti1 71.3(12) . . ?
C6 C1 Ti1 119.1(13) . . ?
C3 C2 C1 107.4(14) . . ?
C3 C2 C7 121(2) . . ?
C1 C2 C7 132(2) . . ?
C3 C2 Ti1 74.3(15) . . ?
C1 C2 Ti1 74.9(13) . . ?
C7 C2 Ti1 118.0(18) . . ?
C2 C3 C4 108.4(14) . . ?
C2 C3 C8 131(2) . . ?
C4 C3 C8 119(2) . . ?
C2 C3 Ti1 72.3(15) . . ?
C4 C3 Ti1 74.0(13) . . ?
C8 C3 Ti1 128.4(19) . . ?
C5 C4 C3 108.0(13) . . ?
C5 C4 C9 121.2(19) . . ?
C3 C4 C9 130.6(19) . . ?
C5 C4 Ti1 71.8(12) . . ?
C3 C4 Ti1 72.1(13) . . ?
C9 C4 Ti1 125.2(15) . . ?
C4 C5 C1 108.1(13) . . ?
C4 C5 C10 133.9(19) . . ?
C1 C5 C10 117.5(19) . . ?
C4 C5 Ti1 75.6(12) . . ?
C1 C5 Ti1 74.5(12) . . ?
C10 C5 Ti1 121.8(16) . . ?
C1 C6 H6A 109.5 . . ?
C1 C6 H6B 109.5 . . ?
H6A C6 H6B 109.5 . . ?
C1 C6 H6C 109.5 . . ?
H6A C6 H6C 109.5 . . ?
H6B C6 H6C 109.5 . . ?
C2 C7 H7A 109.5 . . ?
C2 C7 H7B 109.5 . . ?
H7A C7 H7B 109.5 . . ?
C2 C7 H7C 109.5 . . ?
H7A C7 H7C 109.5 . . ?
H7B C7 H7C 109.5 . . ?
C3 C8 H8A 109.5 . . ?
C3 C8 H8B 109.5 . . ?
H8A C8 H8B 109.5 . . ?
C3 C8 H8C 109.5 . . ?
H8A C8 H8C 109.5 . . ?
H8B C8 H8C 109.5 . . ?
C4 C9 H9A 109.5 . . ?
C4 C9 H9B 109.5 . . ?
H9A C9 H9B 109.5 . . ?
C4 C9 H9C 109.5 . . ?
H9A C9 H9C 109.5 . . ?
H9B C9 H9C 109.5 . . ?
C5 C10 H10A 109.5 . . ?
C5 C10 H10B 109.5 . . ?
H10A C10 H10B 109.5 . . ?
C5 C10 H10C 109.5 . . ?
H10A C10 H10C 109.5 . . ?
H10B C10 H10C 109.5 . . ?
C12 C11 C15 110.2(12) . . ?
C12 C11 C16 116.5(16) . . ?
C15 C11 C16 132.7(16) . . ?
C12 C11 Ti2 74.2(10) . . ?
C15 C11 Ti2 71.8(10) . . ?
C16 C11 Ti2 127.4(15) . . ?
C11 C12 C13 107.7(11) . . ?
C11 C12 C17 134(2) . . ?
C13 C12 C17 117.0(19) . . ?
C11 C12 Ti2 73.0(9) . . ?
C13 C12 Ti2 71.8(10) . . ?
C17 C12 Ti2 131.8(17) . . ?
C14 C13 C12 105.5(12) . . ?
C14 C13 C18 119.8(18) . . ?
C12 C13 C18 134.2(18) . . ?
C14 C13 Ti2 69.7(10) . . ?
C12 C13 Ti2 73.6(10) . . ?
C18 C13 Ti2 126.3(17) . . ?
C15 C14 C13 110.2(12) . . ?
C15 C14 C19 124.4(16) . . ?
C13 C14 C19 124.4(17) . . ?
C15 C14 Ti2 75.3(10) . . ?
C13 C14 Ti2 75.3(10) . . ?
C19 C14 Ti2 125.5(14) . . ?
C14 C15 C11 106.3(11) . . ?
C14 C15 C20 131.1(19) . . ?
C11 C15 C20 122(2) . . ?
C14 C15 Ti2 70.9(10) . . ?
C11 C15 Ti2 73.7(9) . . ?
C20 C15 Ti2 125.5(18) . . ?
C11 C16 H16A 109.5 . . ?
C11 C16 H16B 109.5 . . ?
H16A C16 H16B 109.5 . . ?
C11 C16 H16C 109.5 . . ?
H16A C16 H16C 109.5 . . ?
H16B C16 H16C 109.5 . . ?
C12 C17 H17A 109.5 . . ?
C12 C17 H17B 109.5 . . ?
H17A C17 H17B 109.5 . . ?
C12 C17 H17C 109.5 . . ?
H17A C17 H17C 109.5 . . ?
H17B C17 H17C 109.5 . . ?
C13 C18 H18A 109.5 . . ?
C13 C18 H18B 109.5 . . ?
H18A C18 H18B 109.5 . . ?
C13 C18 H18C 109.5 . . ?
H18A C18 H18C 109.5 . . ?
H18B C18 H18C 109.5 . . ?
C14 C19 H19A 109.5 . . ?
C14 C19 H19B 109.5 . . ?
H19A C19 H19B 109.5 . . ?
C14 C19 H19C 109.5 . . ?
H19A C19 H19C 109.5 . . ?
H19B C19 H19C 109.5 . . ?
C15 C20 H20A 109.5 . . ?
C15 C20 H20B 109.5 . . ?
H20A C20 H20B 109.5 . . ?
C15 C20 H20C 109.5 . . ?
H20A C20 H20C 109.5 . . ?
H20B C20 H20C 109.5 . . ?
B8 B1 B2 113.7(16) . . ?
B8 B1 B15 60.6(12) . . ?
B2 B1 B15 114.2(16) . . ?
B8 B1 B3 62.9(12) . . ?
B2 B1 B3 58.2(11) . . ?
B15 B1 B3 108.9(16) . . ?
B8 B1 Ti1 139.3(15) . . ?
B2 B1 Ti1 71.0(9) . . ?
B15 B1 Ti1 80.2(10) . . ?
B3 B1 Ti1 127.8(12) . . ?
B8 B1 H1 113.4 . . ?
B2 B1 H1 121.7 . . ?
B15 B1 H1 117.9 . . ?
B3 B1 H1 121.9 . . ?
Ti1 B1 H1 93.6 . . ?
B3 B2 B1 62.8(12) . . ?
B3 B2 B4 55.8(12) . . ?
B1 B2 B4 102.2(14) . . ?
B3 B2 Ti1 126.4(13) . . ?
B1 B2 Ti1 65.0(9) . . ?
B4 B2 Ti1 128.1(12) . . ?
B3 B2 H2 135.2 . . ?
B1 B2 H2 146.1 . . ?
B4 B2 H2 111.4 . . ?
Ti1 B2 H2 96.0 . . ?
B4 B3 B2 65.7(13) . . ?
B4 B3 B5 63.5(14) . . ?
B2 B3 B5 113.9(19) . . ?
B4 B3 B1 106.5(15) . . ?
B2 B3 B1 59.0(12) . . ?
B5 B3 B1 99.5(17) . . ?
B4 B3 B8 108.1(18) . . ?
B2 B3 B8 108.0(15) . . ?
B5 B3 B8 55.5(14) . . ?
B1 B3 B8 55.6(12) . . ?
B4 B3 H3 118.4 . . ?
B2 B3 H3 117.2 . . ?
B5 B3 H3 122.9 . . ?
B1 B3 H3 127.9 . . ?
B8 B3 H3 124.7 . . ?
B3 B4 B5 61.1(10) . . ?
B3 B4 B2 58.5(13) . . ?
B5 B4 B2 106.6(14) . . ?
B3 B4 B6 112.3(13) . . ?
B5 B4 B6 57.6(11) . . ?
B2 B4 B6 116.8(11) . . ?
B3 B4 H4 121(8) . . ?
B5 B4 H4 134(7) . . ?
B2 B4 H4 112(9) . . ?
B6 B4 H4 121(9) . . ?
B8 B5 B7 69.7(14) . . ?
B8 B5 B3 63.8(14) . . ?
B7 B5 B3 117.8(19) . . ?
B8 B5 B6 117.3(15) . . ?
B7 B5 B6 58.4(11) . . ?
B3 B5 B6 112.0(17) . . ?
B8 B5 B4 108.2(17) . . ?
B7 B5 B4 108.2(14) . . ?
B3 B5 B4 55.4(13) . . ?
B6 B5 B4 63.0(11) . . ?
B8 B5 H5 115.0 . . ?
B7 B5 H5 116.9 . . ?
B3 B5 H5 119.0 . . ?
B6 B5 H5 118.3 . . ?
B4 B5 H5 125.4 . . ?
B7 B6 B5 60.4(12) . . ?
B7 B6 B4 107.0(14) . . ?
B5 B6 B4 59.4(11) . . ?
B7 B6 Ti2 59.7(9) . . ?
B5 B6 Ti2 113.1(11) . . ?
B4 B6 Ti2 116.0(11) . . ?
B7 B6 H6 141.4 . . ?
B5 B6 H6 137.5 . . ?
B4 B6 H6 110.9 . . ?
Ti2 B6 H6 108.0 . . ?
B6 B7 B15 112.6(17) . . ?
B6 B7 B5 61.2(11) . . ?
B15 B7 B5 99.6(17) . . ?
B6 B7 B8 105.7(15) . . ?
B15 B7 B8 55.8(12) . . ?
B5 B7 B8 53.0(11) . . ?
B6 B7 Ti2 79.7(10) . . ?
B15 B7 Ti2 67.4(10) . . ?
B5 B7 Ti2 130.7(13) . . ?
B8 B7 Ti2 120.6(14) . . ?
B6 B7 H7 115.5 . . ?
B15 B7 H7 126.7 . . ?
B5 B7 H7 122.8 . . ?
B8 B7 H7 126.3 . . ?
Ti2 B7 H7 99.9 . . ?
B5 B8 B1 108.3(14) . . ?
B5 B8 B15 102.7(16) . . ?
B1 B8 B15 61.7(13) . . ?
B5 B8 B3 60.7(10) . . ?
B1 B8 B3 61.5(13) . . ?
B15 B8 B3 108.7(14) . . ?
B5 B8 B7 57.3(14) . . ?
B1 B8 B7 105.5(12) . . ?
B15 B8 B7 55.2(13) . . ?
B3 B8 B7 106.0(15) . . ?
B5 B8 H8 127(7) . . ?
B1 B8 H8 110(7) . . ?
B15 B8 H8 127(7) . . ?
B3 B8 H8 110(7) . . ?
B7 B8 H8 138(8) . . ?
B14 B9 B10 62.3(16) . . ?
B14 B9 B13 57.6(13) . . ?
B10 B9 B13 107.5(18) . . ?
B14 B9 H9 146(8) . . ?
B10 B9 H9 130(8) . . ?
B13 B9 H9 123(8) . . ?
B14 B9 H1A 100(4) . . ?
B10 B9 H1A 39(2) . . ?
B13 B9 H1A 125(9) . . ?
H9 B9 H1A 103(10) . . ?
B14 B9 H139 86(5) . . ?
B10 B9 H139 108(8) . . ?
B13 B9 H139 36(2) . . ?
H9 B9 H139 113(10) . . ?
H1A B9 H139 102(10) . . ?
B9 B10 B14 56.9(14) . . ?
B9 B10 B11 105.1(17) . . ?
B14 B10 B11 59.5(12) . . ?
B9 B10 H10 122.7 . . ?
B14 B10 H10 122.7 . . ?
B11 B10 H10 122.7 . . ?
B9 B10 H110 137(4) . . ?
B14 B10 H110 84(6) . . ?
B11 B10 H110 34(2) . . ?
H10 B10 H110 90.5 . . ?
B9 B10 H1A 39(2) . . ?
B14 B10 H1A 94(4) . . ?
B11 B10 H1A 123(9) . . ?
H10 B10 H1A 114.0 . . ?
H110 B10 H1A 151(10) . . ?
B12 B11 B14 58.8(12) . . ?
B12 B11 B10 108.1(16) . . ?
B14 B11 B10 58.2(13) . . ?
B12 B11 Ti2 74.3(10) . . ?
B14 B11 Ti2 124.9(11) . . ?
B10 B11 Ti2 120.8(13) . . ?
B12 B11 H110 140(5) . . ?
B14 B11 H110 82(6) . . ?
B10 B11 H110 34(2) . . ?
Ti2 B11 H110 129(8) . . ?
B11 B12 B14 66.9(14) . . ?
B11 B12 B13 113.5(17) . . ?
B14 B12 B13 59.2(12) . . ?
B11 B12 B15 115.0(17) . . ?
B14 B12 B15 120.0(15) . . ?
B13 B12 B15 68.3(12) . . ?
B11 B12 Ti1 129.9(13) . . ?
B14 B12 Ti1 152.0(16) . . ?
B13 B12 Ti1 115.8(12) . . ?
B15 B12 Ti1 76.3(10) . . ?
B11 B12 Ti2 69.1(10) . . ?
B14 B12 Ti2 127.2(15) . . ?
B13 B12 Ti2 117.8(13) . . ?
B15 B12 Ti2 57.8(10) . . ?
Ti1 B12 Ti2 80.4(6) . . ?
B14 B13 B12 58.9(12) . . ?
B14 B13 B9 57.6(13) . . ?
B12 B13 B9 105.6(16) . . ?
B14 B13 B15 110.4(15) . . ?
B12 B13 B15 57.6(11) . . ?
B9 B13 B15 118.8(17) . . ?
B14 B13 H13 96(8) . . ?
B12 B13 H13 120(8) . . ?
B9 B13 H13 102(8) . . ?
B15 B13 H13 139(8) . . ?
B14 B13 H139 86(5) . . ?
B12 B13 H139 108(8) . . ?
B9 B13 H139 36(2) . . ?
B15 B13 H139 89(5) . . ?
H13 B13 H139 125(10) . . ?
B12 B14 B9 113.7(17) . . ?
B12 B14 B13 61.9(11) . . ?
B9 B14 B13 64.8(14) . . ?
B12 B14 B10 107.9(18) . . ?
B9 B14 B10 60.8(16) . . ?
B13 B14 B10 111.8(18) . . ?
B12 B14 B11 54.3(11) . . ?
B9 B14 B11 110.4(19) . . ?
B13 B14 B11 105.5(15) . . ?
B10 B14 B11 62.3(14) . . ?
B12 B14 H14 121.9 . . ?
B9 B14 H14 117.3 . . ?
B13 B14 H14 119.6 . . ?
B10 B14 H14 120.0 . . ?
B11 B14 H14 124.3 . . ?
B7 B15 B8 69.0(15) . . ?
B7 B15 B1 113.2(13) . . ?
B8 B15 B1 57.6(14) . . ?
B7 B15 B12 140.3(19) . . ?
B8 B15 B12 147.7(19) . . ?
B1 B15 B12 104.2(17) . . ?
B7 B15 B13 131.5(16) . . ?
B8 B15 B13 98.0(14) . . ?
B1 B15 B13 94.7(15) . . ?
B12 B15 B13 54.1(10) . . ?
B7 B15 Ti2 68.1(12) . . ?
B8 B15 Ti2 133.5(15) . . ?
B1 B15 Ti2 128.4(12) . . ?
B12 B15 Ti2 78.7(9) . . ?
B13 B15 Ti2 123.7(11) . . ?
B7 B15 Ti1 131.5(12) . . ?
B8 B15 Ti1 115.1(15) . . ?
B1 B15 Ti1 58.4(9) . . ?
B12 B15 Ti1 60.3(9) . . ?
B13 B15 Ti1 96.7(12) . . ?
Ti2 B15 Ti1 82.0(6) . . ?
Ti1 S1 Ti2 91.03(15) . . ?
Ti1 S1 H1S 141(6) . . ?
Ti2 S1 H1S 110(6) . . ?

loop_
_geom_bond_atom_site_label_1
_geom_bond_atom_site_label_2
_geom_bond_distance
_geom_bond_site_symmetry_2
_geom_bond_publ_flag
Ti1 S1 2.247(7) . ?
Ti1 B1 2.28(2) . ?
Ti1 B12 2.36(2) . ?
Ti1 B2 2.38(2) . ?
Ti1 C2 2.39(3) . ?
Ti1 C5 2.40(2) . ?
Ti1 C3 2.42(3) . ?
Ti1 C1 2.44(2) . ?
Ti1 C4 2.44(2) . ?
Ti1 B15 2.64(2) . ?
Ti1 Ti2 3.251(4) . ?
Ti2 B15 2.30(2) . ?
Ti2 B7 2.31(2) . ?
Ti2 S1 2.309(5) . ?
Ti2 C14 2.336(17) . ?
Ti2 C15 2.391(18) . ?
Ti2 C13 2.409(18) . ?
Ti2 C11 2.417(15) . ?
Ti2 C12 2.432(18) . ?
Ti2 B11 2.58(2) . ?
Ti2 B6 2.633(19) . ?
Ti2 B12 2.66(2) . ?
C1 C2 1.40(2) . ?
C1 C5 1.42(2) . ?
C1 C6 1.553(19) . ?
C2 C3 1.38(2) . ?
C2 C7 1.50(2) . ?
C3 C4 1.42(2) . ?
C3 C8 1.51(2) . ?
C4 C5 1.36(2) . ?
C4 C9 1.55(2) . ?
C5 C10 1.54(2) . ?
C6 H6A 0.9600 . ?
C6 H6B 0.9600 . ?
C6 H6C 0.9600 . ?
C7 H7A 0.9600 . ?
C7 H7B 0.9600 . ?
C7 H7C 0.9600 . ?
C8 H8A 0.9600 . ?
C8 H8B 0.9600 . ?
C8 H8C 0.9600 . ?
C9 H9A 0.9600 . ?
C9 H9B 0.9600 . ?
C9 H9C 0.9600 . ?
C10 H10A 0.9600 . ?
C10 H10B 0.9600 . ?
C10 H10C 0.9600 . ?
C11 C12 1.369(19) . ?
C11 C15 1.426(18) . ?
C11 C16 1.51(2) . ?
C12 C13 1.44(2) . ?
C12 C17 1.54(2) . ?
C13 C14 1.430(18) . ?
C13 C18 1.537(18) . ?
C14 C15 1.37(2) . ?
C14 C19 1.521(19) . ?
C15 C20 1.51(2) . ?
C16 H16A 0.9600 . ?
C16 H16B 0.9600 . ?
C16 H16C 0.9600 . ?
C17 H17A 0.9600 . ?
C17 H17B 0.9600 . ?
C17 H17C 0.9600 . ?
C18 H18A 0.9600 . ?
C18 H18B 0.9600 . ?
C18 H18C 0.9600 . ?
C19 H19A 0.9600 . ?
C19 H19B 0.9600 . ?
C19 H19C 0.9600 . ?
C20 H20A 0.9600 . ?
C20 H20B 0.9600 . ?
C20 H20C 0.9600 . ?
B1 B8 1.70(3) . ?
B1 B2 1.75(3) . ?
B1 B15 1.77(3) . ?
B1 B3 1.81(3) . ?
B1 H1 1.1000 . ?
B2 B3 1.73(3) . ?
B2 B4 1.85(3) . ?
B2 H2 1.1000 . ?
B3 B4 1.68(3) . ?
B3 B5 1.79(2) . ?
B3 B8 1.84(3) . ?
B3 H3 1.1000 . ?
B4 B5 1.83(3) . ?
B4 B6 1.89(3) . ?
B4 H4 1.149(15) . ?
B5 B8 1.69(3) . ?
B5 B7 1.78(3) . ?
B5 B6 1.79(3) . ?
B5 H5 1.1000 . ?
B6 B7 1.74(2) . ?
B6 H6 1.1000 . ?
B7 B15 1.74(4) . ?
B7 B8 1.98(4) . ?
B7 H7 1.1000 . ?
B8 B15 1.76(2) . ?
B8 H8 1.149(15) . ?
B9 B14 1.74(4) . ?
B9 B10 1.82(4) . ?
B9 B13 1.87(4) . ?
B9 H9 1.150(15) . ?
B9 H1A 1.16(3) . ?
B9 H139 1.16(3) . ?
B10 B14 1.84(4) . ?
B10 B11 1.92(3) . ?
B10 H10 0.9800 . ?
B10 H110 1.15(3) . ?
B10 H1A 1.17(3) . ?
B11 B12 1.65(3) . ?
B11 B14 1.87(3) . ?
B11 H110 1.16(3) . ?
B12 B14 1.74(3) . ?
B12 B13 1.79(3) . ?
B12 B15 1.87(3) . ?
B13 B14 1.74(3) . ?
B13 B15 2.05(3) . ?
B13 H13 1.16(3) . ?
B13 H139 1.15(3) . ?
B14 H14 1.1000 . ?
S1 H1S 1.14(3) . ?

loop_
_geom_torsion_atom_site_label_1
_geom_torsion_atom_site_label_2
_geom_torsion_atom_site_label_3
_geom_torsion_atom_site_label_4
_geom_torsion
_geom_torsion_site_symmetry_1
_geom_torsion_site_symmetry_2
_geom_torsion_site_symmetry_3
_geom_torsion_site_symmetry_4
_geom_torsion_publ_flag
C5 C1 C2 C3 5(3) . . . . ?
C6 C1 C2 C3 -179(2) . . . . ?
Ti1 C1 C2 C3 67.8(19) . . . . ?
C5 C1 C2 C7 -177(3) . . . . ?
C6 C1 C2 C7 -1(4) . . . . ?
Ti1 C1 C2 C7 -114(3) . . . . ?
C5 C1 C2 Ti1 -62.5(16) . . . . ?
C6 C1 C2 Ti1 113.5(19) . . . . ?
C1 C2 C3 C4 -2(3) . . . . ?
C7 C2 C3 C4 179(2) . . . . ?
Ti1 C2 C3 C4 65.6(19) . . . . ?
C1 C2 C3 C8 166(3) . . . . ?
C7 C2 C3 C8 -12(5) . . . . ?
Ti1 C2 C3 C8 -126(3) . . . . ?
C1 C2 C3 Ti1 -68.1(17) . . . . ?
C7 C2 C3 Ti1 114(2) . . . . ?
C2 C3 C4 C5 -1(3) . . . . ?
C8 C3 C4 C5 -171(2) . . . . ?
Ti1 C3 C4 C5 63.2(17) . . . . ?
C2 C3 C4 C9 174(2) . . . . ?
C8 C3 C4 C9 4(4) . . . . ?
Ti1 C3 C4 C9 -121(3) . . . . ?
C2 C3 C4 Ti1 -65(2) . . . . ?
C8 C3 C4 Ti1 125(3) . . . . ?
C3 C4 C5 C1 5(3) . . . . ?
C9 C4 C5 C1 -171(2) . . . . ?
Ti1 C4 C5 C1 68.0(16) . . . . ?
C3 C4 C5 C10 176(3) . . . . ?
C9 C4 C5 C10 0(4) . . . . ?
Ti1 C4 C5 C10 -121(3) . . . . ?
C3 C4 C5 Ti1 -63.5(17) . . . . ?
C9 C4 C5 Ti1 121(2) . . . . ?
C2 C1 C5 C4 -6(3) . . . . ?
C6 C1 C5 C4 178(2) . . . . ?
Ti1 C1 C5 C4 -68.7(17) . . . . ?
C2 C1 C5 C10 -179(2) . . . . ?
C6 C1 C5 C10 5(4) . . . . ?
Ti1 C1 C5 C10 118(2) . . . . ?
C2 C1 C5 Ti1 62.6(16) . . . . ?
C6 C1 C5 Ti1 -113(2) . . . . ?
C15 C11 C12 C13 1(2) . . . . ?
C16 C11 C12 C13 -171.8(19) . . . . ?
Ti2 C11 C12 C13 63.9(13) . . . . ?
C15 C11 C12 C17 165(3) . . . . ?
C16 C11 C12 C17 -8(3) . . . . ?
Ti2 C11 C12 C17 -132(3) . . . . ?
C15 C11 C12 Ti2 -63.2(13) . . . . ?
C16 C11 C12 Ti2 124.3(18) . . . . ?
C11 C12 C13 C14 -2(2) . . . . ?
C17 C12 C13 C14 -169(2) . . . . ?
Ti2 C12 C13 C14 62.8(13) . . . . ?
C11 C12 C13 C18 170(2) . . . . ?
C17 C12 C13 C18 3(4) . . . . ?
Ti2 C12 C13 C18 -125(3) . . . . ?
C11 C12 C13 Ti2 -64.7(12) . . . . ?
C17 C12 C13 Ti2 128(2) . . . . ?
C12 C13 C14 C15 2(2) . . . . ?
C18 C13 C14 C15 -171(2) . . . . ?
Ti2 C13 C14 C15 67.9(14) . . . . ?
C12 C13 C14 C19 171.4(19) . . . . ?
C18 C13 C14 C19 -2(3) . . . . ?
Ti2 C13 C14 C19 -123(2) . . . . ?
C12 C13 C14 Ti2 -65.4(13) . . . . ?
C18 C13 C14 Ti2 121(2) . . . . ?
C13 C14 C15 C11 -2(2) . . . . ?
C19 C14 C15 C11 -171.0(19) . . . . ?
Ti2 C14 C15 C11 65.8(13) . . . . ?
C13 C14 C15 C20 171(3) . . . . ?
C19 C14 C15 C20 2(4) . . . . ?
Ti2 C14 C15 C20 -121(3) . . . . ?
C13 C14 C15 Ti2 -67.9(13) . . . . ?
C19 C14 C15 Ti2 123(2) . . . . ?
C12 C11 C15 C14 1(2) . . . . ?
C16 C11 C15 C14 172(2) . . . . ?
Ti2 C11 C15 C14 -63.9(13) . . . . ?
C12 C11 C15 C20 -173(2) . . . . ?
C16 C11 C15 C20 -2(4) . . . . ?
Ti2 C11 C15 C20 122(2) . . . . ?
C12 C11 C15 Ti2 64.7(13) . . . . ?
C16 C11 C15 Ti2 -124(2) . . . . ?
B8 B1 B2 B3 30.9(17) . . . . ?
B15 B1 B2 B3 98.0(17) . . . . ?
Ti1 B1 B2 B3 167.3(14) . . . . ?
B8 B1 B2 B4 -10(2) . . . . ?
B15 B1 B2 B4 57.2(17) . . . . ?
B3 B1 B2 B4 -40.8(14) . . . . ?
Ti1 B1 B2 B4 126.6(12) . . . . ?
B8 B1 B2 Ti1 -136.4(17) . . . . ?
B15 B1 B2 Ti1 -69.3(13) . . . . ?
B3 B1 B2 Ti1 -167.3(14) . . . . ?
B1 B2 B3 B4 -129.5(16) . . . . ?
Ti1 B2 B3 B4 -115.2(16) . . . . ?
B1 B2 B3 B5 -86.8(18) . . . . ?
B4 B2 B3 B5 42.7(15) . . . . ?
Ti1 B2 B3 B5 -73(2) . . . . ?
B4 B2 B3 B1 129.5(16) . . . . ?
Ti1 B2 B3 B1 14.3(16) . . . . ?
B1 B2 B3 B8 -27.3(17) . . . . ?
B4 B2 B3 B8 102(2) . . . . ?
Ti1 B2 B3 B8 -13(2) . . . . ?
B8 B1 B3 B4 -100.9(19) . . . . ?
B2 B1 B3 B4 47.2(15) . . . . ?
B15 B1 B3 B4 -60.1(18) . . . . ?
Ti1 B1 B3 B4 32(2) . . . . ?
B8 B1 B3 B2 -148.1(18) . . . . ?
B15 B1 B3 B2 -107.3(17) . . . . ?
Ti1 B1 B3 B2 -15.2(17) . . . . ?
B8 B1 B3 B5 -35.8(15) . . . . ?
B2 B1 B3 B5 112.3(18) . . . . ?
B15 B1 B3 B5 4.9(18) . . . . ?
Ti1 B1 B3 B5 97.1(17) . . . . ?
B2 B1 B3 B8 148.1(18) . . . . ?
B15 B1 B3 B8 40.7(14) . . . . ?
Ti1 B1 B3 B8 133(2) . . . . ?
B2 B3 B4 B5 136.2(17) . . . . ?
B1 B3 B4 B5 92.5(17) . . . . ?
B8 B3 B4 B5 34.1(12) . . . . ?
B5 B3 B4 B2 -136.2(17) . . . . ?
B1 B3 B4 B2 -43.6(13) . . . . ?
B8 B3 B4 B2 -102.1(17) . . . . ?
B2 B3 B4 B6 108.7(13) . . . . ?
B5 B3 B4 B6 -27.4(16) . . . . ?
B1 B3 B4 B6 65.1(18) . . . . ?
B8 B3 B4 B6 6.7(19) . . . . ?
B1 B2 B4 B3 44.6(14) . . . . ?
Ti1 B2 B4 B3 112.3(18) . . . . ?
B3 B2 B4 B5 -39.2(14) . . . . ?
B1 B2 B4 B5 5.4(17) . . . . ?
Ti1 B2 B4 B5 73.1(18) . . . . ?
B3 B2 B4 B6 -100.9(15) . . . . ?
B1 B2 B4 B6 -56.3(16) . . . . ?
Ti1 B2 B4 B6 11.4(19) . . . . ?
B4 B3 B5 B8 139.7(11) . . . . ?
B2 B3 B5 B8 96.0(16) . . . . ?
B1 B3 B5 B8 35.8(13) . . . . ?
B4 B3 B5 B7 93.8(15) . . . . ?
B2 B3 B5 B7 50(2) . . . . ?
B1 B3 B5 B7 -10(2) . . . . ?
B8 B3 B5 B7 -45.9(14) . . . . ?
B4 B3 B5 B6 29.0(14) . . . . ?
B2 B3 B5 B6 -15(2) . . . . ?
B1 B3 B5 B6 -74.8(16) . . . . ?
B8 B3 B5 B6 -110.7(16) . . . . ?
B2 B3 B5 B4 -43.6(14) . . . . ?
B1 B3 B5 B4 -103.8(13) . . . . ?
B8 B3 B5 B4 -139.7(11) . . . . ?
B3 B4 B5 B8 -37.7(13) . . . . ?
B2 B4 B5 B8 0.4(19) . . . . ?
B6 B4 B5 B8 112.0(17) . . . . ?
B3 B4 B5 B7 -111.6(19) . . . . ?
B2 B4 B5 B7 -73.6(18) . . . . ?
B6 B4 B5 B7 38.0(14) . . . . ?
B2 B4 B5 B3 38.1(16) . . . . ?
B6 B4 B5 B3 149.7(17) . . . . ?
B3 B4 B5 B6 -149.7(17) . . . . ?
B2 B4 B5 B6 -111.6(12) . . . . ?
B8 B5 B6 B7 39.1(19) . . . . ?
B3 B5 B6 B7 110.0(19) . . . . ?
B4 B5 B6 B7 136.6(16) . . . . ?
B8 B5 B6 B4 -97(2) . . . . ?
B7 B5 B6 B4 -136.6(16) . . . . ?
B3 B5 B6 B4 -26.6(14) . . . . ?
B8 B5 B6 Ti2 10(2) . . . . ?
B7 B5 B6 Ti2 -29.0(13) . . . . ?
B3 B5 B6 Ti2 80.9(17) . . . . ?
B4 B5 B6 Ti2 107.6(12) . . . . ?
B3 B4 B6 B7 -10.1(19) . . . . ?
B5 B4 B6 B7 -38.7(14) . . . . ?
B2 B4 B6 B7 54.7(17) . . . . ?
B3 B4 B6 B5 28.5(16) . . . . ?
B2 B4 B6 B5 93.4(15) . . . . ?
B3 B4 B6 Ti2 -74.1(15) . . . . ?
B5 B4 B6 Ti2 -102.6(12) . . . . ?
B2 B4 B6 Ti2 -9.2(15) . . . . ?
B5 B6 B7 B15 -88.7(18) . . . . ?
B4 B6 B7 B15 -50.5(19) . . . . ?
Ti2 B6 B7 B15 60.1(13) . . . . ?
B4 B6 B7 B5 38.2(13) . . . . ?
Ti2 B6 B7 B5 148.9(14) . . . . ?
B5 B6 B7 B8 -29.7(13) . . . . ?
B4 B6 B7 B8 8.5(17) . . . . ?
Ti2 B6 B7 B8 119.1(15) . . . . ?
B5 B6 B7 Ti2 -148.9(14) . . . . ?
B4 B6 B7 Ti2 -110.7(12) . . . . ?
B8 B5 B7 B6 -143.3(17) . . . . ?
B3 B5 B7 B6 -100.0(18) . . . . ?
B4 B5 B7 B6 -40.1(15) . . . . ?
B8 B5 B7 B15 -32.7(14) . . . . ?
B3 B5 B7 B15 11(2) . . . . ?
B6 B5 B7 B15 110.6(16) . . . . ?
B4 B5 B7 B15 70.4(17) . . . . ?
B3 B5 B7 B8 43.4(15) . . . . ?
B6 B5 B7 B8 143.3(17) . . . . ?
B4 B5 B7 B8 103.2(18) . . . . ?
B8 B5 B7 Ti2 -101(2) . . . . ?
B3 B5 B7 Ti2 -58(2) . . . . ?
B6 B5 B7 Ti2 42.2(17) . . . . ?
B4 B5 B7 Ti2 2(3) . . . . ?
B7 B5 B8 B1 96.9(15) . . . . ?
B3 B5 B8 B1 -40.4(18) . . . . ?
B6 B5 B8 B1 62(2) . . . . ?
B4 B5 B8 B1 -6(2) . . . . ?
B7 B5 B8 B15 32.8(16) . . . . ?
B3 B5 B8 B15 -104.5(18) . . . . ?
B6 B5 B8 B15 -2(2) . . . . ?
B4 B5 B8 B15 -70(2) . . . . ?
B7 B5 B8 B3 137.4(17) . . . . ?
B6 B5 B8 B3 102(2) . . . . ?
B4 B5 B8 B3 34.1(12) . . . . ?
B3 B5 B8 B7 -137.4(17) . . . . ?
B6 B5 B8 B7 -34.9(16) . . . . ?
B4 B5 B8 B7 -103.3(16) . . . . ?
B2 B1 B8 B5 11(2) . . . . ?
B15 B1 B8 B5 -94.9(18) . . . . ?
B3 B1 B8 B5 40.1(15) . . . . ?
Ti1 B1 B8 B5 -77(2) . . . . ?
B2 B1 B8 B15 105.5(17) . . . . ?
B3 B1 B8 B15 134.9(16) . . . . ?
Ti1 B1 B8 B15 17.5(19) . . . . ?
B2 B1 B8 B3 -29.4(16) . . . . ?
B15 B1 B8 B3 -134.9(16) . . . . ?
Ti1 B1 B8 B3 -117(2) . . . . ?
B2 B1 B8 B7 70.8(17) . . . . ?
B15 B1 B8 B7 -34.8(12) . . . . ?
B3 B1 B8 B7 100.1(15) . . . . ?
Ti1 B1 B8 B7 -17(2) . . . . ?
B4 B3 B8 B5 -37.6(13) . . . . ?
B2 B3 B8 B5 -107(2) . . . . ?
B1 B3 B8 B5 -135.6(18) . . . . ?
B4 B3 B8 B1 98.0(18) . . . . ?
B2 B3 B8 B1 28.5(17) . . . . ?
B5 B3 B8 B1 135.6(18) . . . . ?
B4 B3 B8 B15 57(2) . . . . ?
B2 B3 B8 B15 -13(3) . . . . ?
B5 B3 B8 B15 94(2) . . . . ?
B1 B3 B8 B15 -41.2(17) . . . . ?
B4 B3 B8 B7 -1.2(19) . . . . ?
B2 B3 B8 B7 -70.7(19) . . . . ?
B5 B3 B8 B7 36.4(16) . . . . ?
B1 B3 B8 B7 -99.2(13) . . . . ?
B13 B9 B10 B14 36.9(16) . . . . ?
B14 B9 B10 B11 -36.6(15) . . . . ?
B13 B9 B10 B11 0(2) . . . . ?
B10 B11 B12 B14 32.1(16) . . . . ?
Ti2 B11 B12 B14 149.9(13) . . . . ?
B14 B11 B12 B13 -37.7(16) . . . . ?
B10 B11 B12 B13 -6(2) . . . . ?
Ti2 B11 B12 B13 112.2(15) . . . . ?
B14 B11 B12 B15 -113.6(17) . . . . ?
B10 B11 B12 B15 -81.6(18) . . . . ?
Ti2 B11 B12 B15 36.3(12) . . . . ?
B14 B11 B12 Ti1 153(2) . . . . ?
B10 B11 B12 Ti1 -174.5(14) . . . . ?
Ti2 B11 B12 Ti1 -56.6(15) . . . . ?
B14 B11 B12 Ti2 -149.9(13) . . . . ?
B10 B11 B12 Ti2 -117.9(14) . . . . ?
B11 B12 B13 B14 40.9(18) . . . . ?
B15 B12 B13 B14 149.7(19) . . . . ?
Ti1 B12 B13 B14 -148.6(18) . . . . ?
Ti2 B12 B13 B14 118.8(17) . . . . ?
B11 B12 B13 B9 6(2) . . . . ?
B14 B12 B13 B9 -35.2(17) . . . . ?
B15 B12 B13 B9 114.6(18) . . . . ?
Ti1 B12 B13 B9 176.2(13) . . . . ?
Ti2 B12 B13 B9 83.6(17) . . . . ?
B11 B12 B13 B15 -108.8(19) . . . . ?
B14 B12 B13 B15 -149.7(19) . . . . ?
Ti1 B12 B13 B15 61.7(13) . . . . ?
Ti2 B12 B13 B15 -30.9(13) . . . . ?
B10 B9 B13 B14 -39.0(18) . . . . ?
B14 B9 B13 B12 35.7(16) . . . . ?
B10 B9 B13 B12 -3(2) . . . . ?
B14 B9 B13 B15 97.0(19) . . . . ?
B10 B9 B13 B15 58(2) . . . . ?
B11 B12 B14 B9 -99(2) . . . . ?
B13 B12 B14 B9 40.4(18) . . . . ?
B15 B12 B14 B9 8(3) . . . . ?
Ti1 B12 B14 B9 128(3) . . . . ?
Ti2 B12 B14 B9 -63(2) . . . . ?
B11 B12 B14 B13 -139.2(18) . . . . ?
B15 B12 B14 B13 -32.7(19) . . . . ?
Ti1 B12 B14 B13 88(3) . . . . ?
Ti2 B12 B14 B13 -103.2(17) . . . . ?
B11 B12 B14 B10 -33.6(16) . . . . ?
B13 B12 B14 B10 105.7(18) . . . . ?
B15 B12 B14 B10 73(2) . . . . ?
Ti1 B12 B14 B10 -167(2) . . . . ?
Ti2 B12 B14 B10 2(2) . . . . ?
B13 B12 B14 B11 139.2(18) . . . . ?
B15 B12 B14 B11 107(2) . . . . ?
Ti1 B12 B14 B11 -133(3) . . . . ?
Ti2 B12 B14 B11 36.0(14) . . . . ?
B10 B9 B14 B12 98(2) . . . . ?
B13 B9 B14 B12 -39.2(16) . . . . ?
B10 B9 B14 B13 137.3(18) . . . . ?
B13 B9 B14 B10 -137.3(18) . . . . ?
B10 B9 B14 B11 39.2(15) . . . . ?
B13 B9 B14 B11 -98.1(15) . . . . ?
B9 B13 B14 B12 139.0(19) . . . . ?
B15 B13 B14 B12 27.0(16) . . . . ?
B12 B13 B14 B9 -139.0(19) . . . . ?
B15 B13 B14 B9 -112.0(19) . . . . ?
B12 B13 B14 B10 -99.3(19) . . . . ?
B9 B13 B14 B10 39.6(16) . . . . ?
B15 B13 B14 B10 -72(2) . . . . ?
B12 B13 B14 B11 -33.4(14) . . . . ?
B9 B13 B14 B11 105.6(19) . . . . ?
B15 B13 B14 B11 -6(2) . . . . ?
B9 B10 B14 B12 -107.6(17) . . . . ?
B11 B10 B14 B12 30.4(13) . . . . ?
B11 B10 B14 B9 138.0(16) . . . . ?
B9 B10 B14 B13 -41.4(17) . . . . ?
B11 B10 B14 B13 96.6(16) . . . . ?
B9 B10 B14 B11 -138.0(16) . . . . ?
B10 B11 B14 B12 -143.6(18) . . . . ?
Ti2 B11 B14 B12 -36.0(15) . . . . ?
B12 B11 B14 B9 105.1(18) . . . . ?
B10 B11 B14 B9 -38.5(16) . . . . ?
Ti2 B11 B14 B9 69(2) . . . . ?
B12 B11 B14 B13 36.7(16) . . . . ?
B10 B11 B14 B13 -106.9(19) . . . . ?
Ti2 B11 B14 B13 1(2) . . . . ?
B12 B11 B14 B10 143.6(18) . . . . ?
Ti2 B11 B14 B10 107.6(17) . . . . ?
B6 B7 B15 B8 94.2(17) . . . . ?
B5 B7 B15 B8 31.5(12) . . . . ?
Ti2 B7 B15 B8 161.7(12) . . . . ?
B6 B7 B15 B1 56.2(19) . . . . ?
B5 B7 B15 B1 -6.5(16) . . . . ?
B8 B7 B15 B1 -38.0(12) . . . . ?
Ti2 B7 B15 B1 123.7(13) . . . . ?
B6 B7 B15 B12 -103(2) . . . . ?
B5 B7 B15 B12 -166(2) . . . . ?
B8 B7 B15 B12 163(3) . . . . ?
Ti2 B7 B15 B12 -35(2) . . . . ?
B6 B7 B15 B13 176.1(17) . . . . ?
B5 B7 B15 B13 113(2) . . . . ?
B8 B7 B15 B13 82(2) . . . . ?
Ti2 B7 B15 B13 -116.4(19) . . . . ?
B6 B7 B15 Ti2 -67.5(13) . . . . ?
B5 B7 B15 Ti2 -130.2(12) . . . . ?
B8 B7 B15 Ti2 -161.7(12) . . . . ?
B6 B7 B15 Ti1 -11(3) . . . . ?
B5 B7 B15 Ti1 -74.0(18) . . . . ?
B8 B7 B15 Ti1 -105.4(18) . . . . ?
Ti2 B7 B15 Ti1 56.3(14) . . . . ?
B5 B8 B15 B7 -33.8(16) . . . . ?
B1 B8 B15 B7 -138.0(13) . . . . ?
B3 B8 B15 B7 -96.9(19) . . . . ?
B5 B8 B15 B1 104.2(16) . . . . ?
B3 B8 B15 B1 41.1(17) . . . . ?
B7 B8 B15 B1 138.0(13) . . . . ?
B5 B8 B15 B12 167(3) . . . . ?
B1 B8 B15 B12 63(3) . . . . ?
B3 B8 B15 B12 104(3) . . . . ?
B7 B8 B15 B12 -159(4) . . . . ?
B5 B8 B15 B13 -165.3(16) . . . . ?
B1 B8 B15 B13 90.5(16) . . . . ?
B3 B8 B15 B13 131.6(18) . . . . ?
B7 B8 B15 B13 -131.5(16) . . . . ?
B5 B8 B15 Ti2 -10(3) . . . . ?
B1 B8 B15 Ti2 -114(2) . . . . ?
B3 B8 B15 Ti2 -73(3) . . . . ?
B7 B8 B15 Ti2 23.7(17) . . . . ?
B5 B8 B15 Ti1 93.4(18) . . . . ?
B1 B8 B15 Ti1 -10.8(13) . . . . ?
B3 B8 B15 Ti1 30(2) . . . . ?
B7 B8 B15 Ti1 127.2(14) . . . . ?
B8 B1 B15 B7 42.8(14) . . . . ?
B2 B1 B15 B7 -61.7(18) . . . . ?
B3 B1 B15 B7 1.0(17) . . . . ?
Ti1 B1 B15 B7 -125.6(13) . . . . ?
B2 B1 B15 B8 -104.6(17) . . . . ?
B3 B1 B15 B8 -41.8(14) . . . . ?
Ti1 B1 B15 B8 -168.5(13) . . . . ?
B8 B1 B15 B12 -150.7(16) . . . . ?
B2 B1 B15 B12 104.8(16) . . . . ?
B3 B1 B15 B12 167.5(13) . . . . ?
Ti1 B1 B15 B12 40.8(11) . . . . ?
B8 B1 B15 B13 -96.5(14) . . . . ?
B2 B1 B15 B13 158.9(14) . . . . ?
B3 B1 B15 B13 -138.3(14) . . . . ?
Ti1 B1 B15 B13 95.0(10) . . . . ?
B8 B1 B15 Ti2 122.6(18) . . . . ?
B2 B1 B15 Ti2 18(2) . . . . ?
B3 B1 B15 Ti2 80.8(18) . . . . ?
Ti1 B1 B15 Ti2 -45.9(15) . . . . ?
B8 B1 B15 Ti1 168.5(13) . . . . ?
B2 B1 B15 Ti1 63.9(12) . . . . ?
B3 B1 B15 Ti1 126.7(14) . . . . ?
B11 B12 B15 B7 -8(3) . . . . ?
B14 B12 B15 B7 -84(3) . . . . ?
B13 B12 B15 B7 -114(2) . . . . ?
Ti1 B12 B15 B7 120(2) . . . . ?
Ti2 B12 B15 B7 33(2) . . . . ?
B11 B12 B15 B8 141(3) . . . . ?
B14 B12 B15 B8 65(4) . . . . ?
B13 B12 B15 B8 35(3) . . . . ?
Ti1 B12 B15 B8 -91(3) . . . . ?
Ti2 B12 B15 B8 -178(4) . . . . ?
B11 B12 B15 B1 -167.9(15) . . . . ?
B14 B12 B15 B1 115.4(18) . . . . ?
B13 B12 B15 B1 85.5(15) . . . . ?
Ti1 B12 B15 B1 -39.9(11) . . . . ?
Ti2 B12 B15 B1 -127.0(12) . . . . ?
B11 B12 B15 B13 106.7(19) . . . . ?
B14 B12 B15 B13 30.0(17) . . . . ?
Ti1 B12 B15 B13 -125.3(12) . . . . ?
Ti2 B12 B15 B13 147.5(13) . . . . ?
B11 B12 B15 Ti2 -40.8(14) . . . . ?
B14 B12 B15 Ti2 -117.5(17) . . . . ?
B13 B12 B15 Ti2 -147.5(13) . . . . ?
Ti1 B12 B15 Ti2 87.2(5) . . . . ?
B11 B12 B15 Ti1 -128.0(15) . . . . ?
B14 B12 B15 Ti1 155.3(18) . . . . ?
B13 B12 B15 Ti1 125.3(12) . . . . ?
Ti2 B12 B15 Ti1 -87.2(5) . . . . ?

loop_
_platon_squeeze_void_nr
_platon_squeeze_void_average_x
_platon_squeeze_void_average_y
_platon_squeeze_void_average_z
_platon_squeeze_void_volume
_platon_squeeze_void_count_electrons
_platon_squeeze_void_content
1 0.000 0.065 -0.013 595 142 ' '
2 0.500 -0.092 0.257 595 142 ' '
